data_4064526
loop_
_publ_author_name
'Ohashi, Masato'
'Ikawa, Masashi'
'Ogoshi, Sensuke'

_publ_section_title
;
 Intramolecular Oxidative Cyclization of Alkenes and Nitriles with
 Nickel(0)
;
_journal_issue 10
_journal_name_full Organometallics
_journal_page_first 2765
_journal_paper_doi 10.1021/om2001603
_journal_volume 30
_journal_year 2011
_chemical_formula_moiety 'C31 H50 Al Cl N Ni P'
_chemical_formula_sum 'C31 H50 Al Cl N Ni P'
_chemical_formula_weight 588.83
_chemical_name_systematic
; 
 ? 
;
_space_group_IT_number 2
_symmetry_cell_setting triclinic
_symmetry_Int_Tables_number 2
_symmetry_space_group_name_Hall '-P 1'
_symmetry_space_group_name_H-M 'P -1'
_atom_sites_solution_hydrogens geom
_atom_sites_solution_primary direct
_atom_sites_solution_secondary difmap
_audit_creation_method SHELXL-97
_cell_angle_alpha 66.299(2)
_cell_angle_beta 80.093(2)
_cell_angle_gamma 67.103(2)
_cell_formula_units_Z 2
_cell_length_a 10.4287(5)
_cell_length_b 12.2964(8)
_cell_length_c 14.4467(8)
_cell_measurement_reflns_used 13238
_cell_measurement_temperature 123(2)
_cell_measurement_theta_max 27.43
_cell_measurement_theta_min 3.08
_cell_volume 1562.39(16)
_computing_cell_refinement 'Rigaku/RAPID Diffractometer Control'
_computing_data_collection 'Rigaku/RAPID Diffractometer Control'
_computing_data_reduction 'teXsan: PROCESS (MSC)'
_computing_molecular_graphics 'Ortep-3 (Louis J. Farrugia, 1999)'
_computing_publication_material 'SHELXL-97 and modified'
_computing_structure_refinement 'SHELXL-97 (Sheldrick, 1999)'
_computing_structure_solution 'PATTY (Bueskens, et al., 1994)'
_diffrn_ambient_temperature 123(2)
_diffrn_detector_area_resol_mean 10.00
_diffrn_measured_fraction_theta_full 0.983
_diffrn_measured_fraction_theta_max 0.983
_diffrn_measurement_device_type 'Rigaku R-AXIS RAPID'
_diffrn_measurement_method \w
_diffrn_radiation_detector 'imaging plate'
_diffrn_radiation_monochromator graphite
_diffrn_radiation_source 'fine-focus sealed tube'
_diffrn_radiation_type MoK\a
_diffrn_radiation_wavelength 0.71075
_diffrn_reflns_av_R_equivalents 0.0278
_diffrn_reflns_av_sigmaI/netI 0.0364
_diffrn_reflns_limit_h_max 13
_diffrn_reflns_limit_h_min -12
_diffrn_reflns_limit_k_max 15
_diffrn_reflns_limit_k_min -15
_diffrn_reflns_limit_l_max 15
_diffrn_reflns_limit_l_min -18
_diffrn_reflns_number 15159
_diffrn_reflns_theta_full 27.46
_diffrn_reflns_theta_max 27.46
_diffrn_reflns_theta_min 3.19
_exptl_absorpt_coefficient_mu 0.806
_exptl_absorpt_correction_T_max 0.7388
_exptl_absorpt_correction_T_min 0.6024
_exptl_absorpt_correction_type multi-scan
_exptl_absorpt_process_details
;
    Higashi, T. (1995). Program for Absorption Correction.
    Rigaku Corporation, Tokyo, Japan.
;
_exptl_crystal_colour orange
_exptl_crystal_density_diffrn 1.252
_exptl_crystal_density_method 'not measured'
_exptl_crystal_description block
_exptl_crystal_F_000 632
_exptl_crystal_size_max 0.70
_exptl_crystal_size_mid 0.50
_exptl_crystal_size_min 0.40
_refine_diff_density_max 0.838
_refine_diff_density_min -0.417
_refine_diff_density_rms 0.105
_refine_ls_extinction_method none
_refine_ls_goodness_of_fit_ref 1.106
_refine_ls_hydrogen_treatment constr
_refine_ls_matrix_type full
_refine_ls_number_parameters 329
_refine_ls_number_reflns 7028
_refine_ls_number_restraints 0
_refine_ls_restrained_S_all 1.106
_refine_ls_R_factor_all 0.0390
_refine_ls_R_factor_gt 0.0338
_refine_ls_shift/su_max 0.000
_refine_ls_shift/su_mean 0.000
_refine_ls_structure_factor_coef Fsqd
_refine_ls_weighting_details 'calc w=1/[\s^2^(Fo^2^)+(0.0507P)^2^+0.2298P] where P=(Fo^2^+2Fc^2^)/3'
_refine_ls_weighting_scheme calc
_refine_ls_wR_factor_gt 0.0862
_refine_ls_wR_factor_ref 0.0897
_reflns_number_gt 6204
_reflns_number_total 7028
_reflns_threshold_expression >2sigma(I)
_cod_data_source_file om2001603_si_001.cif
_cod_data_source_block 4a
_cod_original_cell_volume 1562.40(15)
_cod_database_code 4064526

loop_
_symmetry_equiv_pos_as_xyz
'x, y, z'
'-x, -y, -z'

loop_
_atom_site_label
_atom_site_type_symbol
_atom_site_fract_x
_atom_site_fract_y
_atom_site_fract_z
_atom_site_U_iso_or_equiv
_atom_site_adp_type
_atom_site_occupancy
_atom_site_symmetry_multiplicity
_atom_site_calc_flag
_atom_site_refinement_flags
Ni Ni 0.431336(18) 0.334839(17) 0.227165(14) 0.01586(7) Uani 1 1 d .
Cl Cl 0.28819(4) 0.30655(4) 0.13349(3) 0.02149(10) Uani 1 1 d .
P P 0.26224(4) 0.42894(4) 0.31351(3) 0.01629(9) Uani 1 1 d .
Al Al 0.49638(5) 0.16383(4) 0.10884(4) 0.01858(11) Uani 1 1 d .
N N 0.58003(13) 0.22622(12) 0.17118(9) 0.0175(3) Uani 1 1 d .
C1 C 0.69927(15) 0.22535(14) 0.18169(11) 0.0163(3) Uani 1 1 d .
C2 C 0.70609(15) 0.32106(14) 0.21903(11) 0.0178(3) Uani 1 1 d .
C3 C 0.57847(16) 0.34244(15) 0.28952(12) 0.0204(3) Uani 1 1 d .
H3A H 0.5508 0.4263 0.2951 0.024 Uiso 1 1 calc R
H3B H 0.5986 0.2755 0.3579 0.024 Uiso 1 1 calc R
C4 C 0.84133(15) 0.14124(14) 0.17008(11) 0.0174(3) Uani 1 1 d .
C5 C 0.88916(17) 0.05008(15) 0.12574(12) 0.0221(3) Uani 1 1 d .
H5 H 0.8261 0.0353 0.0960 0.027 Uiso 1 1 calc R
C6 C 1.03046(17) -0.01821(16) 0.12609(13) 0.0248(3) Uani 1 1 d .
H6 H 1.0653 -0.0801 0.0957 0.030 Uiso 1 1 calc R
C7 C 1.12229(17) 0.00322(16) 0.17081(13) 0.0248(3) Uani 1 1 d .
H7 H 1.2191 -0.0440 0.1700 0.030 Uiso 1 1 calc R
C8 C 1.07440(16) 0.09245(16) 0.21652(12) 0.0226(3) Uani 1 1 d .
H8 H 1.1375 0.1058 0.2473 0.027 Uiso 1 1 calc R
C9 C 0.93271(16) 0.16172(14) 0.21640(11) 0.0184(3) Uani 1 1 d .
C10 C 0.85433(16) 0.26111(15) 0.26352(12) 0.0211(3) Uani 1 1 d .
H10A H 0.8983 0.3257 0.2441 0.025 Uiso 1 1 calc R
H10B H 0.8511 0.2212 0.3382 0.025 Uiso 1 1 calc R
C11 C 0.69425(18) 0.44421(15) 0.12649(13) 0.0258(3) Uani 1 1 d .
H11A H 0.6900 0.5107 0.1492 0.039 Uiso 1 1 calc R
H11B H 0.6095 0.4718 0.0898 0.039 Uiso 1 1 calc R
H11C H 0.7757 0.4284 0.0817 0.039 Uiso 1 1 calc R
C12 C 0.49229(17) -0.00891(14) 0.18863(14) 0.0258(4) Uani 1 1 d .
H12A H 0.4427 -0.0103 0.2530 0.039 Uiso 1 1 calc R
H12B H 0.5878 -0.0700 0.2018 0.039 Uiso 1 1 calc R
H12C H 0.4443 -0.0318 0.1506 0.039 Uiso 1 1 calc R
C13 C 0.54880(18) 0.20741(18) -0.03620(12) 0.0288(4) Uani 1 1 d .
H13A H 0.5667 0.2872 -0.0619 0.043 Uiso 1 1 calc R
H13B H 0.4727 0.2173 -0.0738 0.043 Uiso 1 1 calc R
H13C H 0.6330 0.1394 -0.0448 0.043 Uiso 1 1 calc R
C21 C 0.29981(16) 0.52171(15) 0.37300(11) 0.0194(3) Uani 1 1 d .
H21 H 0.3916 0.4663 0.4063 0.023 Uiso 1 1 calc R
C22 C 0.19938(19) 0.55537(17) 0.45706(13) 0.0288(4) Uani 1 1 d .
H22A H 0.1071 0.6147 0.4281 0.035 Uiso 1 1 calc R
H22B H 0.1875 0.4774 0.5090 0.035 Uiso 1 1 calc R
C23 C 0.2560(2) 0.61680(18) 0.50617(13) 0.0319(4) Uani 1 1 d .
H23A H 0.1876 0.6422 0.5571 0.038 Uiso 1 1 calc R
H23B H 0.3431 0.5538 0.5415 0.038 Uiso 1 1 calc R
C24 C 0.2851(2) 0.73326(17) 0.42829(14) 0.0321(4) Uani 1 1 d .
H24A H 0.1962 0.8007 0.3990 0.039 Uiso 1 1 calc R
H24B H 0.3281 0.7663 0.4620 0.039 Uiso 1 1 calc R
C25 C 0.38196(18) 0.70055(17) 0.34397(14) 0.0288(4) Uani 1 1 d .
H25A H 0.4743 0.6401 0.3721 0.035 Uiso 1 1 calc R
H25B H 0.3943 0.7786 0.2925 0.035 Uiso 1 1 calc R
C26 C 0.32293(17) 0.64136(15) 0.29415(12) 0.0223(3) Uani 1 1 d .
H26A H 0.3885 0.6190 0.2408 0.027 Uiso 1 1 calc R
H26B H 0.2335 0.7038 0.2620 0.027 Uiso 1 1 calc R
C31 C 0.21387(16) 0.30489(15) 0.42330(11) 0.0209(3) Uani 1 1 d .
H31 H 0.1349 0.3485 0.4611 0.025 Uiso 1 1 calc R
C32 C 0.1661(2) 0.22377(17) 0.38936(13) 0.0300(4) Uani 1 1 d .
H32A H 0.2418 0.1826 0.3494 0.036 Uiso 1 1 calc R
H32B H 0.0846 0.2792 0.3452 0.036 Uiso 1 1 calc R
C33 C 0.1268(2) 0.12130(18) 0.47998(14) 0.0347(4) Uani 1 1 d .
H33A H 0.0462 0.1624 0.5170 0.042 Uiso 1 1 calc R
H33B H 0.0992 0.0692 0.4554 0.042 Uiso 1 1 calc R
C34 C 0.2473(2) 0.03677(17) 0.55065(14) 0.0357(4) Uani 1 1 d .
H34A H 0.3245 -0.0111 0.5157 0.043 Uiso 1 1 calc R
H34B H 0.2179 -0.0253 0.6102 0.043 Uiso 1 1 calc R
C35 C 0.2980(3) 0.1144(2) 0.58552(15) 0.0477(6) Uani 1 1 d .
H35A H 0.3810 0.0574 0.6280 0.057 Uiso 1 1 calc R
H35B H 0.2244 0.1540 0.6274 0.057 Uiso 1 1 calc R
C36 C 0.3355(2) 0.21834(18) 0.49543(14) 0.0352(4) Uani 1 1 d .
H36A H 0.3625 0.2701 0.5208 0.042 Uiso 1 1 calc R
H36B H 0.4165 0.1782 0.4581 0.042 Uiso 1 1 calc R
C41 C 0.10128(15) 0.52530(14) 0.23911(11) 0.0186(3) Uani 1 1 d .
H41 H 0.0746 0.4623 0.2271 0.022 Uiso 1 1 calc R
C42 C 0.12257(16) 0.61693(15) 0.13263(12) 0.0224(3) Uani 1 1 d .
H42A H 0.1380 0.6889 0.1377 0.027 Uiso 1 1 calc R
H42B H 0.2058 0.5721 0.0997 0.027 Uiso 1 1 calc R
C43 C -0.00579(18) 0.66703(17) 0.06890(13) 0.0287(4) Uani 1 1 d .
H43A H 0.0070 0.7288 0.0016 0.034 Uiso 1 1 calc R
H43B H -0.0155 0.5956 0.0588 0.034 Uiso 1 1 calc R
C44 C -0.13868(18) 0.73134(17) 0.11956(14) 0.0319(4) Uani 1 1 d .
H44A H -0.1348 0.8102 0.1203 0.038 Uiso 1 1 calc R
H44B H -0.2201 0.7552 0.0796 0.038 Uiso 1 1 calc R
C45 C -0.15713(17) 0.64469(17) 0.22762(14) 0.0303(4) Uani 1 1 d .
H45A H -0.1754 0.5721 0.2263 0.036 Uiso 1 1 calc R
H45B H -0.2387 0.6923 0.2599 0.036 Uiso 1 1 calc R
C46 C -0.02766(16) 0.59469(16) 0.29018(13) 0.0255(3) Uani 1 1 d .
H46A H -0.0408 0.5357 0.3588 0.031 Uiso 1 1 calc R
H46B H -0.0140 0.6664 0.2969 0.031 Uiso 1 1 calc R

loop_
_atom_site_aniso_label
_atom_site_aniso_U_11
_atom_site_aniso_U_22
_atom_site_aniso_U_33
_atom_site_aniso_U_23
_atom_site_aniso_U_13
_atom_site_aniso_U_12
Ni 0.01551(11) 0.01854(11) 0.01693(11) -0.01136(8) 0.00207(8) -0.00544(8)
Cl 0.01706(18) 0.0260(2) 0.0263(2) -0.01640(16) 0.00083(14) -0.00613(15)
P 0.01794(19) 0.01620(19) 0.01528(19) -0.00807(15) 0.00319(14) -0.00571(15)
Al 0.0185(2) 0.0212(2) 0.0222(2) -0.01393(19) 0.00097(18) -0.00754(19)
N 0.0172(6) 0.0199(6) 0.0186(6) -0.0112(5) 0.0022(5) -0.0068(5)
C1 0.0216(8) 0.0161(7) 0.0134(7) -0.0079(6) 0.0012(6) -0.0070(6)
C2 0.0169(7) 0.0194(7) 0.0205(7) -0.0117(6) -0.0010(6) -0.0050(6)
C3 0.0194(7) 0.0250(8) 0.0220(8) -0.0163(7) -0.0009(6) -0.0050(6)
C4 0.0179(7) 0.0175(7) 0.0180(7) -0.0082(6) 0.0018(6) -0.0067(6)
C5 0.0217(8) 0.0225(8) 0.0263(8) -0.0144(7) 0.0004(6) -0.0067(6)
C6 0.0240(8) 0.0219(8) 0.0301(9) -0.0174(7) 0.0007(7) -0.0022(6)
C7 0.0181(8) 0.0239(8) 0.0297(9) -0.0122(7) -0.0003(6) -0.0023(6)
C8 0.0187(8) 0.0258(8) 0.0250(8) -0.0114(7) -0.0022(6) -0.0069(6)
C9 0.0199(7) 0.0187(7) 0.0188(7) -0.0088(6) 0.0014(6) -0.0077(6)
C10 0.0184(7) 0.0238(8) 0.0270(8) -0.0155(7) -0.0020(6) -0.0063(6)
C11 0.0297(9) 0.0211(8) 0.0286(9) -0.0094(7) -0.0011(7) -0.0106(7)
C12 0.0241(8) 0.0132(7) 0.0443(10) -0.0095(7) -0.0098(7) -0.0084(6)
C13 0.0259(9) 0.0408(10) 0.0219(8) -0.0198(8) 0.0027(7) -0.0067(7)
C21 0.0233(8) 0.0196(8) 0.0180(7) -0.0113(6) 0.0036(6) -0.0074(6)
C22 0.0372(10) 0.0308(9) 0.0257(9) -0.0200(7) 0.0119(7) -0.0149(8)
C23 0.0419(10) 0.0314(10) 0.0248(9) -0.0183(8) 0.0017(7) -0.0083(8)
C24 0.0427(11) 0.0258(9) 0.0337(10) -0.0168(8) -0.0091(8) -0.0086(8)
C25 0.0329(9) 0.0243(9) 0.0330(9) -0.0102(7) -0.0069(7) -0.0117(7)
C26 0.0266(8) 0.0206(8) 0.0212(8) -0.0084(6) 0.0005(6) -0.0097(7)
C31 0.0230(8) 0.0186(7) 0.0190(8) -0.0068(6) 0.0046(6) -0.0073(6)
C32 0.0364(10) 0.0269(9) 0.0272(9) -0.0003(7) -0.0084(7) -0.0187(8)
C33 0.0370(10) 0.0284(9) 0.0364(10) -0.0017(8) -0.0020(8) -0.0195(8)
C34 0.0461(11) 0.0235(9) 0.0287(10) 0.0007(7) -0.0015(8) -0.0139(8)
C35 0.0712(16) 0.0447(12) 0.0253(10) 0.0066(9) -0.0149(10) -0.0330(12)
C36 0.0470(11) 0.0326(10) 0.0249(9) 0.0024(8) -0.0139(8) -0.0208(9)
C41 0.0191(7) 0.0169(7) 0.0186(7) -0.0070(6) 0.0015(6) -0.0053(6)
C42 0.0225(8) 0.0222(8) 0.0197(8) -0.0063(6) 0.0016(6) -0.0074(6)
C43 0.0289(9) 0.0286(9) 0.0233(9) -0.0048(7) -0.0046(7) -0.0080(7)
C44 0.0243(9) 0.0267(9) 0.0402(11) -0.0093(8) -0.0076(7) -0.0048(7)
C45 0.0182(8) 0.0307(9) 0.0403(10) -0.0158(8) 0.0027(7) -0.0055(7)
C46 0.0211(8) 0.0268(9) 0.0257(8) -0.0123(7) 0.0049(6) -0.0050(7)

loop_
_atom_type_symbol
_atom_type_description
_atom_type_scat_dispersion_real
_atom_type_scat_dispersion_imag
_atom_type_scat_source
C C 0.0033 0.0016 'International Tables Vol C Tables 4.2.6.8 and 6.1.1.4'
H H 0.0000 0.0000 'International Tables Vol C Tables 4.2.6.8 and 6.1.1.4'
Al Al 0.0645 0.0514 'International Tables Vol C Tables 4.2.6.8 and 6.1.1.4'
Cl Cl 0.1484 0.1585 'International Tables Vol C Tables 4.2.6.8 and 6.1.1.4'
N N 0.0061 0.0033 'International Tables Vol C Tables 4.2.6.8 and 6.1.1.4'
Ni Ni 0.3393 1.1124 'International Tables Vol C Tables 4.2.6.8 and 6.1.1.4'
P P 0.1023 0.0942 'International Tables Vol C Tables 4.2.6.8 and 6.1.1.4'

loop_
_geom_angle_atom_site_label_1
_geom_angle_atom_site_label_2
_geom_angle_atom_site_label_3
_geom_angle
N Ni C3 85.44(6)
N Ni P 170.09(4)
C3 Ni P 94.35(5)
N Ni Cl 83.74(4)
C3 Ni Cl 169.00(5)
P Ni Cl 96.653(15)
Al Cl Ni 81.162(17)
C41 P C21 110.42(7)
C41 P C31 104.30(7)
C21 P C31 103.34(7)
C41 P Ni 111.39(5)
C21 P Ni 117.63(5)
C31 P Ni 108.61(5)
N Al C13 111.15(7)
N Al C12 115.69(7)
C13 Al C12 118.62(8)
N Al Cl 87.54(4)
C13 Al Cl 111.59(6)
C12 Al Cl 107.84(5)
C1 N Al 140.44(11)
C1 N Ni 113.08(10)
Al N Ni 106.27(6)
N C1 C4 132.44(14)
N C1 C2 118.43(13)
C4 C1 C2 109.02(12)
C1 C2 C3 104.78(12)
C1 C2 C11 107.67(12)
C3 C2 C11 110.60(13)
C1 C2 C10 104.13(12)
C3 C2 C10 119.27(13)
C11 C2 C10 109.52(12)
C2 C3 Ni 105.37(10)
C2 C3 H3A 110.7
Ni C3 H3A 110.7
C2 C3 H3B 110.7
Ni C3 H3B 110.7
H3A C3 H3B 108.8
C5 C4 C9 121.34(14)
C5 C4 C1 130.23(14)
C9 C4 C1 108.39(13)
C6 C5 C4 118.44(15)
C6 C5 H5 120.8
C4 C5 H5 120.8
C5 C6 C7 120.44(15)
C5 C6 H6 119.8
C7 C6 H6 119.8
C8 C7 C6 121.12(15)
C8 C7 H7 119.4
C6 C7 H7 119.4
C9 C8 C7 118.89(15)
C9 C8 H8 120.6
C7 C8 H8 120.6
C8 C9 C4 119.74(14)
C8 C9 C10 129.03(14)
C4 C9 C10 111.21(13)
C9 C10 C2 103.48(12)
C9 C10 H10A 111.1
C2 C10 H10A 111.1
C9 C10 H10B 111.1
C2 C10 H10B 111.1
H10A C10 H10B 109.0
C2 C11 H11A 109.5
C2 C11 H11B 109.5
H11A C11 H11B 109.5
C2 C11 H11C 109.5
H11A C11 H11C 109.5
H11B C11 H11C 109.5
Al C12 H12A 109.5
Al C12 H12B 109.5
H12A C12 H12B 109.5
Al C12 H12C 109.5
H12A C12 H12C 109.5
H12B C12 H12C 109.5
Al C13 H13A 109.5
Al C13 H13B 109.5
H13A C13 H13B 109.5
Al C13 H13C 109.5
H13A C13 H13C 109.5
H13B C13 H13C 109.5
C26 C21 C22 109.87(13)
C26 C21 P 112.06(10)
C22 C21 P 117.73(11)
C26 C21 H21 105.4
C22 C21 H21 105.4
P C21 H21 105.4
C23 C22 C21 110.48(14)
C23 C22 H22A 109.6
C21 C22 H22A 109.6
C23 C22 H22B 109.6
C21 C22 H22B 109.6
H22A C22 H22B 108.1
C24 C23 C22 111.83(14)
C24 C23 H23A 109.2
C22 C23 H23A 109.2
C24 C23 H23B 109.2
C22 C23 H23B 109.2
H23A C23 H23B 107.9
C25 C24 C23 111.10(15)
C25 C24 H24A 109.4
C23 C24 H24A 109.4
C25 C24 H24B 109.4
C23 C24 H24B 109.4
H24A C24 H24B 108.0
C24 C25 C26 110.94(14)
C24 C25 H25A 109.5
C26 C25 H25A 109.5
C24 C25 H25B 109.5
C26 C25 H25B 109.5
H25A C25 H25B 108.0
C25 C26 C21 110.44(13)
C25 C26 H26A 109.6
C21 C26 H26A 109.6
C25 C26 H26B 109.6
C21 C26 H26B 109.6
H26A C26 H26B 108.1
C36 C31 C32 109.22(14)
C36 C31 P 111.19(11)
C32 C31 P 111.73(11)
C36 C31 H31 108.2
C32 C31 H31 108.2
P C31 H31 108.2
C31 C32 C33 111.64(15)
C31 C32 H32A 109.3
C33 C32 H32A 109.3
C31 C32 H32B 109.3
C33 C32 H32B 109.3
H32A C32 H32B 108.0
C34 C33 C32 110.95(15)
C34 C33 H33A 109.4
C32 C33 H33A 109.4
C34 C33 H33B 109.4
C32 C33 H33B 109.4
H33A C33 H33B 108.0
C33 C34 C35 111.03(16)
C33 C34 H34A 109.4
C35 C34 H34A 109.4
C33 C34 H34B 109.4
C35 C34 H34B 109.4
H34A C34 H34B 108.0
C34 C35 C36 111.45(16)
C34 C35 H35A 109.3
C36 C35 H35A 109.3
C34 C35 H35B 109.3
C36 C35 H35B 109.3
H35A C35 H35B 108.0
C31 C36 C35 111.85(15)
C31 C36 H36A 109.2
C35 C36 H36A 109.2
C31 C36 H36B 109.2
C35 C36 H36B 109.2
H36A C36 H36B 107.9
C46 C41 C42 109.74(13)
C46 C41 P 117.63(11)
C42 C41 P 114.16(10)
C46 C41 H41 104.6
C42 C41 H41 104.6
P C41 H41 104.6
C43 C42 C41 109.86(13)
C43 C42 H42A 109.7
C41 C42 H42A 109.7
C43 C42 H42B 109.7
C41 C42 H42B 109.7
H42A C42 H42B 108.2
C44 C43 C42 111.62(14)
C44 C43 H43A 109.3
C42 C43 H43A 109.3
C44 C43 H43B 109.3
C42 C43 H43B 109.3
H43A C43 H43B 108.0
C45 C44 C43 111.81(14)
C45 C44 H44A 109.3
C43 C44 H44A 109.3
C45 C44 H44B 109.3
C43 C44 H44B 109.3
H44A C44 H44B 107.9
C44 C45 C46 111.40(14)
C44 C45 H45A 109.3
C46 C45 H45A 109.3
C44 C45 H45B 109.3
C46 C45 H45B 109.3
H45A C45 H45B 108.0
C45 C46 C41 110.27(14)
C45 C46 H46A 109.6
C41 C46 H46A 109.6
C45 C46 H46B 109.6
C41 C46 H46B 109.6
H46A C46 H46B 108.1

loop_
_geom_bond_atom_site_label_1
_geom_bond_atom_site_label_2
_geom_bond_distance
Ni N 1.9152(13)
Ni C3 1.9569(15)
Ni P 2.1955(4)
Ni Cl 2.3788(4)
Cl Al 2.2786(6)
P C41 1.8510(16)
P C21 1.8561(16)
P C31 1.8643(15)
Al N 1.8728(13)
Al C13 1.9768(17)
Al C12 1.9817(16)
N C1 1.2739(19)
C1 C4 1.468(2)
C1 C2 1.507(2)
C2 C3 1.534(2)
C2 C11 1.543(2)
C2 C10 1.556(2)
C3 H3A 0.9900
C3 H3B 0.9900
C4 C5 1.396(2)
C4 C9 1.400(2)
C5 C6 1.383(2)
C5 H5 0.9500
C6 C7 1.396(2)
C6 H6 0.9500
C7 C8 1.390(2)
C7 H7 0.9500
C8 C9 1.389(2)
C8 H8 0.9500
C9 C10 1.525(2)
C10 H10A 0.9900
C10 H10B 0.9900
C11 H11A 0.9800
C11 H11B 0.9800
C11 H11C 0.9800
C12 H12A 0.9800
C12 H12B 0.9800
C12 H12C 0.9800
C13 H13A 0.9800
C13 H13B 0.9800
C13 H13C 0.9800
C21 C26 1.535(2)
C21 C22 1.540(2)
C21 H21 1.0000
C22 C23 1.531(2)
C22 H22A 0.9900
C22 H22B 0.9900
C23 C24 1.528(2)
C23 H23A 0.9900
C23 H23B 0.9900
C24 C25 1.523(3)
C24 H24A 0.9900
C24 H24B 0.9900
C25 C26 1.533(2)
C25 H25A 0.9900
C25 H25B 0.9900
C26 H26A 0.9900
C26 H26B 0.9900
C31 C36 1.530(2)
C31 C32 1.532(2)
C31 H31 1.0000
C32 C33 1.536(2)
C32 H32A 0.9900
C32 H32B 0.9900
C33 C34 1.508(3)
C33 H33A 0.9900
C33 H33B 0.9900
C34 C35 1.521(3)
C34 H34A 0.9900
C34 H34B 0.9900
C35 C36 1.535(2)
C35 H35A 0.9900
C35 H35B 0.9900
C36 H36A 0.9900
C36 H36B 0.9900
C41 C46 1.534(2)
C41 C42 1.539(2)
C41 H41 1.0000
C42 C43 1.532(2)
C42 H42A 0.9900
C42 H42B 0.9900
C43 C44 1.531(3)
C43 H43A 0.9900
C43 H43B 0.9900
C44 C45 1.526(3)
C44 H44A 0.9900
C44 H44B 0.9900
C45 C46 1.531(2)
C45 H45A 0.9900
C45 H45B 0.9900
C46 H46A 0.9900
C46 H46B 0.9900

loop_
_geom_torsion_atom_site_label_1
_geom_torsion_atom_site_label_2
_geom_torsion_atom_site_label_3
_geom_torsion_atom_site_label_4
_geom_torsion
N Ni Cl Al 7.54(4)
C3 Ni Cl Al 18.1(3)
P Ni Cl Al -162.498(18)
C3 Ni P C41 147.68(7)
Cl Ni P C41 -32.20(5)
C3 Ni P C21 18.79(8)
Cl Ni P C21 -161.09(6)
C3 Ni P C31 -98.01(7)
Cl Ni P C31 82.11(6)
Ni Cl Al N -7.67(4)
Ni Cl Al C13 -119.48(6)
Ni Cl Al C12 108.56(6)
C13 Al N C1 -51.99(19)
C12 Al N C1 87.15(18)
Cl Al N C1 -164.21(17)
C13 Al N Ni 122.06(7)
C12 Al N Ni -98.81(8)
Cl Al N Ni 9.83(5)
C3 Ni N C1 -11.56(11)
Cl Ni N C1 166.42(11)
C3 Ni N Al 172.56(7)
Cl Ni N Al -9.46(5)
Al N C1 C4 -20.2(3)
Ni N C1 C4 166.05(13)
Al N C1 C2 164.17(13)
Ni N C1 C2 -9.61(17)
N C1 C2 C3 31.76(18)
C4 C1 C2 C3 -144.85(12)
N C1 C2 C11 -86.01(16)
C4 C1 C2 C11 97.38(14)
N C1 C2 C10 157.77(13)
C4 C1 C2 C10 -18.85(15)
C1 C2 C3 Ni -36.51(13)
C11 C2 C3 Ni 79.25(13)
C10 C2 C3 Ni -152.44(11)
N Ni C3 C2 27.65(10)
P Ni C3 C2 -162.28(9)
Cl Ni C3 C2 17.1(3)
N C1 C4 C5 13.5(3)
C2 C1 C4 C5 -170.53(16)
N C1 C4 C9 -164.27(16)
C2 C1 C4 C9 11.70(16)
C9 C4 C5 C6 -1.6(2)
C1 C4 C5 C6 -179.16(15)
C4 C5 C6 C7 0.6(2)
C5 C6 C7 C8 0.5(3)
C6 C7 C8 C9 -0.6(2)
C7 C8 C9 C4 -0.4(2)
C7 C8 C9 C10 178.02(16)
C5 C4 C9 C8 1.5(2)
C1 C4 C9 C8 179.54(13)
C5 C4 C9 C10 -177.15(14)
C1 C4 C9 C10 0.86(17)
C8 C9 C10 C2 169.14(15)
C4 C9 C10 C2 -12.34(17)
C1 C2 C10 C9 18.29(15)
C3 C2 C10 C9 134.56(14)
C11 C2 C10 C9 -96.63(14)
C41 P C21 C26 -61.12(13)
C31 P C21 C26 -172.16(11)
Ni P C21 C26 68.22(12)
C41 P C21 C22 67.75(14)
C31 P C21 C22 -43.29(14)
Ni P C21 C22 -162.91(11)
C26 C21 C22 C23 -57.20(19)
P C21 C22 C23 172.91(12)
C21 C22 C23 C24 55.7(2)
C22 C23 C24 C25 -54.8(2)
C23 C24 C25 C26 55.60(19)
C24 C25 C26 C21 -57.90(18)
C22 C21 C26 C25 58.48(18)
P C21 C26 C25 -168.64(11)
C41 P C31 C36 -178.13(12)
C21 P C31 C36 -62.64(14)
Ni P C31 C36 63.00(13)
C41 P C31 C32 59.55(13)
C21 P C31 C32 175.04(12)
Ni P C31 C32 -59.32(12)
C36 C31 C32 C33 56.3(2)
P C31 C32 C33 179.79(12)
C31 C32 C33 C34 -57.5(2)
C32 C33 C34 C35 56.0(2)
C33 C34 C35 C36 -55.2(3)
C32 C31 C36 C35 -55.4(2)
P C31 C36 C35 -179.15(15)
C34 C35 C36 C31 55.5(3)
C21 P C41 C46 -48.77(13)
C31 P C41 C46 61.65(13)
Ni P C41 C46 178.61(10)
C21 P C41 C42 81.97(12)
C31 P C41 C42 -167.61(11)
Ni P C41 C42 -50.65(12)
C46 C41 C42 C43 -59.38(17)
P C41 C42 C43 166.13(11)
C41 C42 C43 C44 56.43(18)
C42 C43 C44 C45 -53.65(19)
C43 C44 C45 C46 53.5(2)
C44 C45 C46 C41 -56.62(19)
C42 C41 C46 C45 59.58(17)
P C41 C46 C45 -167.69(11)
